data_4311180
loop_
_publ_author_name
'Daniel L. Reger'
'James R. Gardinier'
'Mark D. Smith'

_publ_section_title
;
 Tuning the Coordination Geometry of Silver in Bis(pyrazolyl)alkane
 Complexes
;
_journal_name_full 'Inorganic Chemistry'
_journal_page_first 3825
_journal_page_last 3832
_journal_paper_doi 10.1021/ic0497174
_journal_volume 43
_journal_year 2004
_chemical_formula_moiety
; 
[Ag(C19 H16 N4)2] PF6 C3H6O 
;
_chemical_formula_sum 'C41 H38 Ag F6 N8 O P'
_chemical_formula_weight 911.63
_chemical_name_systematic
; 
 ? 
;
_space_group_IT_number 2
_symmetry_cell_setting triclinic
_symmetry_space_group_name_Hall '-P 1'
_symmetry_space_group_name_H-M 'P -1'
_atom_sites_solution_hydrogens geom
_atom_sites_solution_primary direct
_atom_sites_solution_secondary difmap
_audit_creation_method SHELXL-97
_cell_angle_alpha 72.950(2)
_cell_angle_beta 76.090(2)
_cell_angle_gamma 80.891(2)
_cell_formula_units_Z 1
_cell_length_a 8.3358(8)
_cell_length_b 10.5402(10)
_cell_length_c 12.3687(12)
_cell_measurement_reflns_used 6424
_cell_measurement_temperature 293(2)
_cell_measurement_theta_max 25.053
_cell_measurement_theta_min 2.306
_cell_volume 1003.97(17)
_computing_cell_refinement 'SAINT+ NT V6.22 (Bruker, 2001)'
_computing_data_collection 'SMART NT V5.625 (Bruker, 1998)'
_computing_data_reduction 'SAINT+ NT V6.22'
_computing_molecular_graphics 'SHELXTL V6.1 (Sheldrick, 2000)'
_computing_publication_material 'SHELXTL V6.1'
_computing_structure_refinement 'SHELXL-97 (Sheldrick, 1997)'
_computing_structure_solution 'SHELXS-97 (Sheldrick, 1990)'
_diffrn_ambient_temperature 293(2)
_diffrn_measured_fraction_theta_full 0.997
_diffrn_measured_fraction_theta_max 0.997
_diffrn_measurement_device_type 'Bruker SMART APEX CCD diffractometer'
_diffrn_measurement_method 'omega scans'
_diffrn_radiation_monochromator graphite
_diffrn_radiation_source 'sealed tube'
_diffrn_radiation_type MoK\a
_diffrn_radiation_wavelength 0.71073
_diffrn_reflns_av_R_equivalents 0.0234
_diffrn_reflns_av_sigmaI/netI 0.0269
_diffrn_reflns_limit_h_max 9
_diffrn_reflns_limit_h_min -9
_diffrn_reflns_limit_k_max 12
_diffrn_reflns_limit_k_min -12
_diffrn_reflns_limit_l_max 14
_diffrn_reflns_limit_l_min -14
_diffrn_reflns_number 8338
_diffrn_reflns_theta_full 25.05
_diffrn_reflns_theta_max 25.05
_diffrn_reflns_theta_min 1.76
_diffrn_standards_decay_% 0
_exptl_absorpt_coefficient_mu 0.614
_exptl_absorpt_correction_T_max 1.0000
_exptl_absorpt_correction_T_min 0.8101
_exptl_absorpt_correction_type multi-scan
_exptl_absorpt_process_details '(SADABS, Bruker, 2001)'
_exptl_crystal_colour colorless
_exptl_crystal_density_diffrn 1.508
_exptl_crystal_density_method 'not measured'
_exptl_crystal_description block
_exptl_crystal_F_000 464
_exptl_crystal_size_max 0.48
_exptl_crystal_size_mid 0.40
_exptl_crystal_size_min 0.24
_refine_diff_density_max 0.679
_refine_diff_density_min -0.373
_refine_diff_density_rms 0.067
_refine_ls_extinction_coef 0.035(4)
_refine_ls_extinction_expression Fc^*^=kFc[1+0.001xFc^2^\l^3^/sin(2\q)]^-1/4^
_refine_ls_extinction_method SHELXL
_refine_ls_goodness_of_fit_ref 1.060
_refine_ls_hydrogen_treatment constr
_refine_ls_matrix_type full
_refine_ls_number_parameters 284
_refine_ls_number_reflns 3548
_refine_ls_number_restraints 4
_refine_ls_restrained_S_all 1.062
_refine_ls_R_factor_all 0.0444
_refine_ls_R_factor_gt 0.0418
_refine_ls_shift/su_max 0.000
_refine_ls_shift/su_mean 0.000
_refine_ls_structure_factor_coef Fsqd
_refine_ls_weighting_details 'calc w=1/[\s^2^(Fo^2^)+(0.0847P)^2^+0.2944P] where P=(Fo^2^+2Fc^2^)/3'
_refine_ls_weighting_scheme calc
_refine_ls_wR_factor_gt 0.1258
_refine_ls_wR_factor_ref 0.1292
_reflns_number_gt 3237
_reflns_number_total 3548
_reflns_threshold_expression >2sigma(I)
_cod_data_source_file ic0497174si20040304_102814_4.cif
_cod_data_source_block Ph2Cpz2AgPF6293K
_cod_depositor_comments
;
The following automatic conversions were performed:
'_symmetry_cell_setting' value 'Triclinic' changed to 'triclinic'
according to '/home/saulius/struct/CIF-dictionaries/cif_core.dic'
dictionary named 'cif_core.dic' version 2.4.1 from 2010-06-29.

Automatic conversion script
Id: cif_fix_enum 1527 2010-12-29 10:47:43Z saulius 
;
_cod_database_code 4311180

loop_
_symmetry_equiv_pos_as_xyz
'x, y, z'
'-x, -y, -z'

loop_
_atom_site_label
_atom_site_type_symbol
_atom_site_fract_x
_atom_site_fract_y
_atom_site_fract_z
_atom_site_U_iso_or_equiv
_atom_site_adp_type
_atom_site_occupancy
_atom_site_symmetry_multiplicity
_atom_site_calc_flag
_atom_site_refinement_flags
_atom_site_disorder_assembly
_atom_site_disorder_group
Ag Ag 0.5000 0.5000 0.0000 0.0793(2) Uani 1 2 d S . .
C1 C 0.5537(3) 0.1843(2) 0.14466(19) 0.0452(5) Uani 1 1 d . . .
C11 C 0.6103(5) 0.2285(4) 0.3246(3) 0.0782(8) Uani 1 1 d . . .
H11 H 0.6028 0.1437 0.3751 0.094 Uiso 1 1 calc R . .
C12 C 0.6360(5) 0.3387(4) 0.3503(3) 0.0898(11) Uani 1 1 d . . .
H12 H 0.6504 0.3451 0.4207 0.108 Uiso 1 1 calc R . .
C13 C 0.6363(4) 0.4384(4) 0.2509(3) 0.0784(9) Uani 1 1 d . . .
H13 H 0.6521 0.5263 0.2430 0.094 Uiso 1 1 calc R . .
C21 C 0.7752(3) 0.1052(3) -0.0110(2) 0.0602(6) Uani 1 1 d . . .
H21 H 0.7899 0.0148 0.0258 0.072 Uiso 1 1 calc R . .
C22 C 0.8491(3) 0.1676(4) -0.1210(3) 0.0709(8) Uani 1 1 d . . .
H22 H 0.9243 0.1289 -0.1739 0.085 Uiso 1 1 calc R . .
C23 C 0.7891(4) 0.2994(3) -0.1373(2) 0.0657(7) Uani 1 1 d . . .
H23 H 0.8193 0.3659 -0.2049 0.079 Uiso 1 1 calc R . .
C31 C 0.5631(3) 0.0367(2) 0.2128(2) 0.0507(5) Uani 1 1 d . . .
C32 C 0.7091(4) -0.0248(3) 0.2481(3) 0.0669(7) Uani 1 1 d . . .
H32 H 0.8007 0.0234 0.2298 0.080 Uiso 1 1 calc R . .
C33 C 0.7191(4) -0.1577(3) 0.3103(3) 0.0768(8) Uani 1 1 d . . .
H33 H 0.8173 -0.1984 0.3335 0.092 Uiso 1 1 calc R . .
C34 C 0.5850(4) -0.2289(3) 0.3377(3) 0.0745(8) Uani 1 1 d . . .
H34 H 0.5919 -0.3179 0.3799 0.089 Uiso 1 1 calc R . .
C35 C 0.4410(4) -0.1703(3) 0.3035(3) 0.0741(8) Uani 1 1 d . . .
H35 H 0.3502 -0.2195 0.3222 0.089 Uiso 1 1 calc R . .
C36 C 0.4291(3) -0.0368(3) 0.2406(2) 0.0604(6) Uani 1 1 d . . .
H36 H 0.3305 0.0027 0.2174 0.072 Uiso 1 1 calc R . .
C41 C 0.3816(3) 0.2381(2) 0.1181(2) 0.0478(5) Uani 1 1 d . . .
C42 C 0.3400(3) 0.2212(3) 0.0213(3) 0.0605(6) Uani 1 1 d . . .
H42 H 0.4186 0.1816 -0.0294 0.073 Uiso 1 1 calc R . .
C43 C 0.1817(4) 0.2632(3) 0.0000(3) 0.0726(8) Uani 1 1 d . . .
H43 H 0.1544 0.2516 -0.0650 0.087 Uiso 1 1 calc R . .
C44 C 0.0647(3) 0.3218(3) 0.0744(3) 0.0788(9) Uani 1 1 d . . .
H44 H -0.0417 0.3492 0.0602 0.095 Uiso 1 1 calc R . .
C45 C 0.1053(3) 0.3398(4) 0.1694(3) 0.0779(9) Uani 1 1 d . . .
H45 H 0.0266 0.3808 0.2190 0.093 Uiso 1 1 calc R . .
C46 C 0.2635(3) 0.2972(3) 0.1925(2) 0.0610(6) Uani 1 1 d . . .
H46 H 0.2897 0.3086 0.2579 0.073 Uiso 1 1 calc R . .
N11 N 0.6114(3) 0.3945(2) 0.1671(2) 0.0665(6) Uani 1 1 d . . .
N12 N 0.5976(2) 0.2629(2) 0.21364(17) 0.0490(4) Uani 1 1 d . . .
N21 N 0.6827(3) 0.3196(2) -0.04412(19) 0.0608(5) Uani 1 1 d . . .
N22 N 0.6771(2) 0.19915(19) 0.03442(16) 0.0461(4) Uani 1 1 d . . .
P1 P 0.0000 0.5000 0.5000 0.0694(3) Uani 1 2 d S . .
F1 F -0.0805(5) 0.3672(4) 0.5640(3) 0.1611(14) Uani 1 1 d . . .
F2 F -0.0782(5) 0.5260(4) 0.3921(3) 0.1610(14) Uani 1 1 d . . .
F3 F -0.1475(5) 0.5825(4) 0.5588(3) 0.1717(16) Uani 1 1 d . . .
O1A O 0.0227(6) 0.9926(7) 0.3453(5) 0.0989(16) Uani 0.25 1 d P A 1
C51A C 0.0058(9) 0.9981(8) 0.4388(6) 0.089(2) Uani 0.25 1 d PD . 1
C52A C -0.071(4) 0.897(2) 0.5345(11) 0.31(3) Uani 0.50 1 d PD . 1
H52A H -0.1136 0.8374 0.5048 0.469 Uiso 0.25 1 d PR . 1
H52B H 0.0036 0.8473 0.5833 0.469 Uiso 0.25 1 d PR . 1
H52C H -0.1617 0.9413 0.5783 0.469 Uiso 0.25 1 d PR . 1
H52D H -0.1190 0.8352 0.6047 0.469 Uiso 0.25 1 d PR . 1
H52E H -0.1546 0.9356 0.4895 0.469 Uiso 0.25 1 d PR . 1
H52F H 0.0178 0.8510 0.4910 0.469 Uiso 0.25 1 d PR . 1
O1B O 0.0227(6) 0.9926(7) 0.3453(5) 0.0989(16) Uani 0.25 1 d P B 2
C51B C 0.0058(9) 0.9981(8) 0.4388(6) 0.089(2) Uani 0.25 1 d PD . 2
C52B C -0.1386(19) 0.958(3) 0.5241(11) 0.179(9) Uani 0.50 1 d PD . 2
H52G H -0.2154 0.9339 0.4883 0.269 Uiso 0.25 1 d PR . 2
H52H H -0.1109 0.8833 0.5852 0.269 Uiso 0.25 1 d PR . 2
H52I H -0.1884 1.0317 0.5552 0.269 Uiso 0.25 1 d PR . 2
H52K H -0.2282 0.9323 0.5888 0.269 Uiso 0.25 1 d PR . 2
H52L H -0.1790 1.0290 0.4653 0.269 Uiso 0.25 1 d PR . 2
H52M H -0.0936 0.8829 0.4935 0.269 Uiso 0.25 1 d PR . 2

loop_
_atom_site_aniso_label
_atom_site_aniso_U_11
_atom_site_aniso_U_22
_atom_site_aniso_U_33
_atom_site_aniso_U_23
_atom_site_aniso_U_13
_atom_site_aniso_U_12
Ag 0.0803(3) 0.0437(2) 0.1034(3) -0.00289(16) -0.02929(19) 0.00866(15)
C1 0.0403(11) 0.0403(11) 0.0528(12) -0.0115(9) -0.0085(9) -0.0012(8)
C11 0.099(2) 0.080(2) 0.0575(15) -0.0117(14) -0.0227(15) -0.0163(17)
C12 0.111(3) 0.106(3) 0.0676(19) -0.0383(19) -0.0202(18) -0.022(2)
C13 0.093(2) 0.073(2) 0.081(2) -0.0396(17) -0.0074(16) -0.0197(17)
C21 0.0502(13) 0.0557(15) 0.0745(16) -0.0255(13) -0.0087(11) 0.0048(11)
C22 0.0535(14) 0.091(2) 0.0699(16) -0.0368(16) 0.0000(12) -0.0012(14)
C23 0.0653(15) 0.0744(19) 0.0529(13) -0.0134(12) -0.0031(12) -0.0143(13)
C31 0.0482(12) 0.0428(12) 0.0560(12) -0.0092(10) -0.0092(10) 0.0007(9)
C32 0.0552(14) 0.0549(15) 0.0799(18) -0.0020(13) -0.0185(13) 0.0021(12)
C33 0.0758(18) 0.0580(17) 0.0815(19) 0.0004(14) -0.0216(15) 0.0098(14)
C34 0.096(2) 0.0453(15) 0.0691(16) -0.0006(12) -0.0152(15) 0.0012(14)
C35 0.086(2) 0.0541(16) 0.0754(17) -0.0019(13) -0.0135(15) -0.0218(15)
C36 0.0593(14) 0.0502(14) 0.0671(15) -0.0063(11) -0.0142(12) -0.0081(11)
C41 0.0407(11) 0.0383(11) 0.0610(13) -0.0078(9) -0.0108(9) -0.0033(8)
C42 0.0541(13) 0.0550(15) 0.0774(16) -0.0217(13) -0.0227(12) 0.0027(11)
C43 0.0656(17) 0.0620(17) 0.101(2) -0.0188(15) -0.0426(16) -0.0024(13)
C44 0.0449(14) 0.0662(18) 0.121(3) -0.0102(18) -0.0298(15) -0.0006(12)
C45 0.0437(13) 0.077(2) 0.102(2) -0.0218(17) -0.0032(14) 0.0058(13)
C46 0.0445(12) 0.0630(16) 0.0694(15) -0.0165(12) -0.0056(11) 0.0014(11)
N11 0.0869(16) 0.0481(12) 0.0684(13) -0.0203(10) -0.0148(12) -0.0104(11)
N12 0.0462(10) 0.0472(11) 0.0531(10) -0.0145(8) -0.0098(8) -0.0017(8)
N21 0.0712(13) 0.0479(12) 0.0556(11) -0.0080(9) -0.0052(10) -0.0067(10)
N22 0.0423(9) 0.0414(10) 0.0522(10) -0.0115(8) -0.0084(8) -0.0009(7)
P1 0.0780(7) 0.0642(7) 0.0600(6) -0.0133(5) -0.0140(5) 0.0047(5)
F1 0.202(4) 0.112(2) 0.154(3) -0.017(2) 0.002(2) -0.067(2)
F2 0.204(4) 0.170(3) 0.133(2) -0.043(2) -0.094(3) 0.008(3)
F3 0.149(3) 0.173(4) 0.173(3) -0.081(3) 0.007(2) 0.047(2)
O1A 0.080(3) 0.137(5) 0.082(3) -0.034(3) -0.009(2) -0.018(3)
C51A 0.100(5) 0.099(6) 0.074(4) -0.036(4) -0.028(4) 0.013(4)
C52A 0.67(7) 0.147(17) 0.108(11) -0.060(11) 0.08(2) -0.21(3)
O1B 0.080(3) 0.137(5) 0.082(3) -0.034(3) -0.009(2) -0.018(3)
C51B 0.100(5) 0.099(6) 0.074(4) -0.036(4) -0.028(4) 0.013(4)
C52B 0.247(18) 0.22(2) 0.086(8) -0.038(10) -0.030(10) -0.069(18)

loop_
_atom_type_symbol
_atom_type_description
_atom_type_scat_dispersion_real
_atom_type_scat_dispersion_imag
_atom_type_scat_source
C C 0.0033 0.0016 'International Tables Vol C Tables 4.2.6.8 and 6.1.1.4'
H H 0.0000 0.0000 'International Tables Vol C Tables 4.2.6.8 and 6.1.1.4'
N N 0.0061 0.0033 'International Tables Vol C Tables 4.2.6.8 and 6.1.1.4'
O O 0.0106 0.0060 'International Tables Vol C Tables 4.2.6.8 and 6.1.1.4'
F F 0.0171 0.0103 'International Tables Vol C Tables 4.2.6.8 and 6.1.1.4'
P P 0.1023 0.0942 'International Tables Vol C Tables 4.2.6.8 and 6.1.1.4'
Ag Ag -0.8971 1.1015 'International Tables Vol C Tables 4.2.6.8 and 6.1.1.4'

loop_
_geom_angle_atom_site_label_1
_geom_angle_atom_site_label_2
_geom_angle_atom_site_label_3
_geom_angle
_geom_angle_site_symmetry_1
_geom_angle_site_symmetry_3
_geom_angle_publ_flag
N21 Ag N21 180.0 2_665 . ?
N21 Ag N11 74.24(8) 2_665 2_665 ?
N21 Ag N11 105.76(8) . 2_665 ?
N21 Ag N11 105.76(8) 2_665 . ?
N21 Ag N11 74.24(8) . . ?
N11 Ag N11 180.00(12) 2_665 . ?
N21 Ag C41 114.71(7) 2_665 . ?
N21 Ag C41 65.29(7) . . ?
N11 Ag C41 112.30(7) 2_665 . ?
N11 Ag C41 67.70(7) . . ?
N21 Ag C46 89.88(7) 2_665 . ?
N21 Ag C46 90.12(7) . . ?
N11 Ag C46 113.18(8) 2_665 . ?
N11 Ag C46 66.82(8) . . ?
C41 Ag C46 25.61(7) . . ?
N21 Ag C42 118.19(7) 2_665 . ?
N21 Ag C42 61.81(7) . . ?
N11 Ag C42 89.32(7) 2_665 . ?
N11 Ag C42 90.68(7) . . ?
C41 Ag C42 24.57(7) . . ?
C46 Ag C42 42.93(7) . . ?
N22 C1 N12 108.92(17) . . ?
N22 C1 C41 108.92(18) . . ?
N12 C1 C41 109.25(18) . . ?
N22 C1 C31 108.47(17) . . ?
N12 C1 C31 108.24(18) . . ?
C41 C1 C31 112.96(18) . . ?
N12 C11 C12 107.9(3) . . ?
N12 C11 H11 126.0 . . ?
C12 C11 H11 126.0 . . ?
C11 C12 C13 105.2(3) . . ?
C11 C12 H12 127.4 . . ?
C13 C12 H12 127.4 . . ?
N11 C13 C12 111.5(3) . . ?
N11 C13 H13 124.2 . . ?
C12 C13 H13 124.2 . . ?
N22 C21 C22 107.1(3) . . ?
N22 C21 H21 126.4 . . ?
C22 C21 H21 126.4 . . ?
C21 C22 C23 105.6(2) . . ?
C21 C22 H22 127.2 . . ?
C23 C22 H22 127.2 . . ?
N21 C23 C22 111.2(3) . . ?
N21 C23 H23 124.4 . . ?
C22 C23 H23 124.4 . . ?
C36 C31 C32 118.8(2) . . ?
C36 C31 C1 121.5(2) . . ?
C32 C31 C1 119.7(2) . . ?
C33 C32 C31 120.4(3) . . ?
C33 C32 H32 119.8 . . ?
C31 C32 H32 119.8 . . ?
C34 C33 C32 120.1(3) . . ?
C34 C33 H33 120.0 . . ?
C32 C33 H33 120.0 . . ?
C35 C34 C33 120.3(3) . . ?
C35 C34 H34 119.8 . . ?
C33 C34 H34 119.8 . . ?
C34 C35 C36 120.3(3) . . ?
C34 C35 H35 119.9 . . ?
C36 C35 H35 119.9 . . ?
C31 C36 C35 120.1(3) . . ?
C31 C36 H36 119.9 . . ?
C35 C36 H36 119.9 . . ?
C46 C41 C42 119.3(2) . . ?
C46 C41 C1 120.9(2) . . ?
C42 C41 C1 119.7(2) . . ?
C46 C41 Ag 88.40(16) . . ?
C42 C41 Ag 94.50(16) . . ?
C1 C41 Ag 90.11(12) . . ?
C43 C42 C41 120.2(3) . . ?
C43 C42 Ag 104.73(19) . . ?
C41 C42 Ag 60.93(13) . . ?
C43 C42 H42 119.9 . . ?
C41 C42 H42 119.9 . . ?
Ag C42 H42 103.4 . . ?
C44 C43 C42 120.3(3) . . ?
C44 C43 H43 119.9 . . ?
C42 C43 H43 119.9 . . ?
C45 C44 C43 119.8(3) . . ?
C45 C44 H44 120.1 . . ?
C43 C44 H44 120.1 . . ?
C44 C45 C46 120.6(3) . . ?
C44 C45 H45 119.7 . . ?
C46 C45 H45 119.7 . . ?
C41 C46 C45 119.9(3) . . ?
C41 C46 Ag 65.99(14) . . ?
C45 C46 Ag 104.8(2) . . ?
C41 C46 H46 120.1 . . ?
C45 C46 H46 120.1 . . ?
Ag C46 H46 98.7 . . ?
C13 N11 N12 105.2(2) . . ?
C13 N11 Ag 132.8(2) . . ?
N12 N11 Ag 117.67(15) . . ?
C11 N12 N11 110.1(2) . . ?
C11 N12 C1 130.3(2) . . ?
N11 N12 C1 119.15(19) . . ?
C23 N21 N22 105.5(2) . . ?
C23 N21 Ag 135.1(2) . . ?
N22 N21 Ag 119.04(15) . . ?
C21 N22 N21 110.6(2) . . ?
C21 N22 C1 129.7(2) . . ?
N21 N22 C1 119.00(18) . . ?
F3 P1 F3 180.000(1) . 2_566 ?
F3 P1 F1 88.0(2) . 2_566 ?
F3 P1 F1 92.0(2) 2_566 2_566 ?
F3 P1 F1 92.0(2) . . ?
F3 P1 F1 88.0(2) 2_566 . ?
F1 P1 F1 180.000(1) 2_566 . ?
F3 P1 F2 91.8(2) . . ?
F3 P1 F2 88.2(2) 2_566 . ?
F1 P1 F2 85.6(2) 2_566 . ?
F1 P1 F2 94.4(2) . . ?
F3 P1 F2 88.2(2) . 2_566 ?
F3 P1 F2 91.8(2) 2_566 2_566 ?
F1 P1 F2 94.4(2) 2_566 2_566 ?
F1 P1 F2 85.6(2) . 2_566 ?
F2 P1 F2 180.000(1) . 2_566 ?
O1A C51A C52A 121.2(9) . . ?
O1A C51A C52A 121.4(9) . 2_576 ?
C52A C51A C52A 117.3(7) . 2_576 ?
O1A C51A C51A 176.6(10) . 2_576 ?
C52A C51A C51A 59.3(6) . 2_576 ?
C52A C51A C51A 57.9(5) 2_576 2_576 ?
O1A C51A H52E 99.1 . . ?
C52A C51A H52E 38.1 . . ?
C52A C51A H52E 130.8 2_576 . ?
C51A C51A H52E 83.2 2_576 . ?
O1A C51A H52F 95.7 . . ?
C52A C51A H52F 38.2 . . ?
C52A C51A H52F 130.5 2_576 . ?
C51A C51A H52F 83.1 2_576 . ?
H52E C51A H52F 63.2 . . ?
O1A C51A H52L 99.0 . . ?
C52A C51A H52L 68.8 . . ?
C52A C51A H52L 104.7 2_576 . ?
C51A C51A H52L 84.3 2_576 . ?
H52E C51A H52L 36.7 . . ?
H52F C51A H52L 99.8 . . ?
O1A C51A H52M 96.6 . . ?
C52A C51A H52M 25.4 . . ?
C52A C51A H52M 142.0 2_576 . ?
C51A C51A H52M 84.3 2_576 . ?
H52E C51A H52M 26.8 . . ?
H52F C51A H52M 36.6 . . ?
H52L C51A H52M 63.5 . . ?
C51A C52A C51A 62.7(7) . 2_576 ?
C51A C52A H52A 108.6 . . ?
C51A C52A H52A 170.9 2_576 . ?
C51A C52A H52B 112.8 . . ?
C51A C52A H52B 77.6 2_576 . ?
H52A C52A H52B 109.5 . . ?
C51A C52A H52C 107.0 . . ?
C51A C52A H52C 72.3 2_576 . ?
H52A C52A H52C 109.5 . . ?
H52B C52A H52C 109.5 . . ?
C51A C52A H52D 172.6 . . ?
C51A C52A H52D 109.9 2_576 . ?
H52A C52A H52D 78.8 . . ?
H52B C52A H52D 63.6 . . ?
H52C C52A H52D 69.6 . . ?
C51A C52A H52E 74.6 . . ?
C51A C52A H52E 109.6 2_576 . ?
H52A C52A H52E 63.8 . . ?
H52B C52A H52E 171.8 . . ?
H52C C52A H52E 70.3 . . ?
H52D C52A H52E 109.5 . . ?
C51A C52A H52F 74.1 . . ?
C51A C52A H52F 108.9 2_576 . ?
H52A C52A H52F 69.4 . . ?
H52B C52A H52F 70.6 . . ?
H52C C52A H52F 178.7 . . ?
H52D C52A H52F 109.5 . . ?
H52E C52A H52F 109.5 . . ?
C51A C52A H52G 87.3 . . ?
C51A C52A H52G 116.4 2_576 . ?
H52A C52A H52G 58.5 . . ?
H52B C52A H52G 159.7 . . ?
H52C C52A H52G 64.8 . . ?
H52D C52A H52G 96.8 . . ?
H52E C52A H52G 12.7 . . ?
H52F C52A H52G 114.7 . . ?
C51A C52A H52H 146.4 . . ?
C51A C52A H52H 87.4 2_576 . ?
H52A C52A H52H 100.2 . . ?
H52B C52A H52H 71.8 . . ?
H52C C52A H52H 45.1 . . ?
H52D C52A H52H 27.6 . . ?
H52E C52A H52H 104.1 . . ?
H52F C52A H52H 134.2 . . ?
H52G C52A H52H 93.3 . . ?
C51A C52A H52K 116.2 . . ?
C51A C52A H52K 91.1 2_576 . ?
H52A C52A H52K 90.6 . . ?
H52B C52A H52K 116.5 . . ?
H52C C52A H52K 18.9 . . ?
H52D C52A H52K 62.7 . . ?
H52E C52A H52K 60.6 . . ?
H52F C52A H52K 159.9 . . ?
H52G C52A H52K 52.0 . . ?
H52H C52A H52K 45.1 . . ?
C51A C52A H52M 81.1 . . ?
C51A C52A H52M 142.3 2_576 . ?
H52A C52A H52M 28.6 . . ?
H52B C52A H52M 129.9 . . ?
H52C C52A H52M 111.5 . . ?
H52D C52A H52M 106.2 . . ?
H52E C52A H52M 45.9 . . ?
H52F C52A H52M 67.9 . . ?
H52G C52A H52M 47.3 . . ?
H52H C52A H52M 122.8 . . ?
H52K C52A H52M 95.7 . . ?
C51B C52B H52A 117.8 2_576 . ?
C51B C52B H52C 78.0 2_576 . ?
H52A C52B H52C 99.5 . . ?
C51B C52B H52D 88.1 2_576 . ?
H52A C52B H52D 53.0 . . ?
H52C C52B H52D 49.4 . . ?
C51B C52B H52E 145.5 2_576 . ?
H52A C52B H52E 45.7 . . ?
H52C C52B H52E 129.0 . . ?
H52D C52B H52E 95.4 . . ?
C51B C52B H52G 171.4 2_576 . ?
H52A C52B H52G 61.6 . . ?
H52C C52B H52G 110.6 . . ?
H52D C52B H52G 97.3 . . ?
H52E C52B H52G 27.6 . . ?
C51B C52B H52H 76.1 2_576 . ?
H52A C52B H52H 62.5 . . ?
H52C C52B H52H 45.2 . . ?
H52D C52B H52H 12.2 . . ?
H52E C52B H52H 106.6 . . ?
H52G C52B H52H 109.5 . . ?
C51B C52B H52I 73.7 2_576 . ?
H52A C52B H52I 160.9 . . ?
H52C C52B H52I 66.8 . . ?
H52D C52B H52I 116.0 . . ?
H52E C52B H52I 132.7 . . ?
H52G C52B H52I 109.5 . . ?
H52H C52B H52I 109.5 . . ?
C51B C52B H52K 110.0 2_576 . ?
H52A C52B H52K 92.6 . . ?
H52C C52B H52K 33.4 . . ?
H52D C52B H52K 61.4 . . ?
H52E C52B H52K 101.7 . . ?
H52G C52B H52K 78.6 . . ?
H52H C52B H52K 64.8 . . ?
H52I C52B H52K 68.5 . . ?
C51B C52B H52L 109.8 2_576 . ?
H52A C52B H52L 115.7 . . ?
H52C C52B H52L 131.7 . . ?
H52D C52B H52L 162.0 . . ?
H52E C52B H52L 70.5 . . ?
H52G C52B H52L 65.0 . . ?
H52H C52B H52L 173.3 . . ?
H52I C52B H52L 70.2 . . ?
H52K C52B H52L 109.5 . . ?
C51B C52B H52M 108.6 2_576 . ?
H52A C52B H52M 16.9 . . ?
H52C C52B H52M 112.5 . . ?
H52D C52B H52M 63.5 . . ?
H52E C52B H52M 45.6 . . ?
H52G C52B H52M 68.3 . . ?
H52H C52B H52M 70.6 . . ?
H52I C52B H52M 177.5 . . ?
H52K C52B H52M 109.5 . . ?
H52L C52B H52M 109.5 . . ?

loop_
_geom_bond_atom_site_label_1
_geom_bond_atom_site_label_2
_geom_bond_distance
_geom_bond_site_symmetry_2
_geom_bond_publ_flag
Ag N21 2.351(2) 2_665 ?
Ag N21 2.351(2) . ?
Ag N11 2.371(3) 2_665 ?
Ag N11 2.371(3) . ?
Ag C41 2.921(2) . ?
Ag C46 3.196(3) . ?
Ag C42 3.332(3) . ?
C1 N22 1.481(3) . ?
C1 N12 1.487(3) . ?
C1 C41 1.532(3) . ?
C1 C31 1.536(3) . ?
C11 N12 1.339(4) . ?
C11 C12 1.350(5) . ?
C11 H11 0.9300 . ?
C12 C13 1.363(6) . ?
C12 H12 0.9300 . ?
C13 N11 1.321(4) . ?
C13 H13 0.9300 . ?
C21 N22 1.347(3) . ?
C21 C22 1.366(4) . ?
C21 H21 0.9300 . ?
C22 C23 1.374(5) . ?
C22 H22 0.9300 . ?
C23 N21 1.324(4) . ?
C23 H23 0.9300 . ?
C31 C36 1.378(4) . ?
C31 C32 1.390(4) . ?
C32 C33 1.387(4) . ?
C32 H32 0.9300 . ?
C33 C34 1.364(5) . ?
C33 H33 0.9300 . ?
C34 C35 1.363(5) . ?
C34 H34 0.9300 . ?
C35 C36 1.395(4) . ?
C35 H35 0.9300 . ?
C36 H36 0.9300 . ?
C41 C46 1.382(4) . ?
C41 C42 1.390(4) . ?
C42 C43 1.386(4) . ?
C42 H42 0.9300 . ?
C43 C44 1.376(5) . ?
C43 H43 0.9300 . ?
C44 C45 1.369(5) . ?
C44 H44 0.9300 . ?
C45 C46 1.393(4) . ?
C45 H45 0.9300 . ?
C46 H46 0.9300 . ?
N11 N12 1.348(3) . ?
N21 N22 1.353(3) . ?
P1 F3 1.549(3) . ?
P1 F3 1.549(3) 2_566 ?
P1 F1 1.558(3) 2_566 ?
P1 F1 1.558(3) . ?
P1 F2 1.558(3) . ?
P1 F2 1.558(3) 2_566 ?
O1A C51A 1.149(8) . ?
C51A C52A 1.435(10) . ?
C51A C52A 1.456(10) 2_576 ?
C51A C51A 1.505(13) 2_576 ?
C51A H52E 1.4995 . ?
C51A H52F 1.4914 . ?
C51A H52L 1.4994 . ?
C51A H52M 1.4786 . ?
C52A C51A 1.456(10) 2_576 ?
C52A H52A 0.9601 . ?
C52A H52B 0.9601 . ?
C52A H52C 0.9600 . ?
C52A H52D 0.9600 . ?
C52A H52E 0.9600 . ?
C52A H52F 0.9600 . ?
C52A H52G 1.4041 . ?
C52A H52H 0.6214 . ?
C52A H52K 1.3681 . ?
C52A H52M 0.6415 . ?
C52B C51B 1.477(9) 2_576 ?
C52B H52A 1.3353 . ?
C52B H52C 0.6308 . ?
C52B H52D 1.3959 . ?
C52B H52E 0.5935 . ?
C52B H52G 0.9600 . ?
C52B H52H 0.9600 . ?
C52B H52I 0.9599 . ?
C52B H52K 0.9600 . ?
C52B H52L 0.9600 . ?
C52B H52M 0.9600 . ?

loop_
_geom_torsion_atom_site_label_1
_geom_torsion_atom_site_label_2
_geom_torsion_atom_site_label_3
_geom_torsion_atom_site_label_4
_geom_torsion
_geom_torsion_site_symmetry_1
_geom_torsion_site_symmetry_2
_geom_torsion_site_symmetry_3
_geom_torsion_site_symmetry_4
_geom_torsion_publ_flag
N12 C11 C12 C13 0.5(4) . . . . ?
C11 C12 C13 N11 0.3(5) . . . . ?
N22 C21 C22 C23 -0.5(3) . . . . ?
C21 C22 C23 N21 -0.6(3) . . . . ?
N22 C1 C31 C36 -118.2(2) . . . . ?
N12 C1 C31 C36 123.8(2) . . . . ?
C41 C1 C31 C36 2.7(3) . . . . ?
N22 C1 C31 C32 62.1(3) . . . . ?
N12 C1 C31 C32 -55.9(3) . . . . ?
C41 C1 C31 C32 -177.0(2) . . . . ?
C36 C31 C32 C33 -0.2(4) . . . . ?
C1 C31 C32 C33 179.6(3) . . . . ?
C31 C32 C33 C34 -0.2(5) . . . . ?
C32 C33 C34 C35 0.4(5) . . . . ?
C33 C34 C35 C36 -0.3(5) . . . . ?
C32 C31 C36 C35 0.3(4) . . . . ?
C1 C31 C36 C35 -179.4(2) . . . . ?
C34 C35 C36 C31 -0.1(5) . . . . ?
N22 C1 C41 C46 -147.9(2) . . . . ?
N12 C1 C41 C46 -29.1(3) . . . . ?
C31 C1 C41 C46 91.5(3) . . . . ?
N22 C1 C41 C42 35.5(3) . . . . ?
N12 C1 C41 C42 154.4(2) . . . . ?
C31 C1 C41 C42 -85.1(3) . . . . ?
N22 C1 C41 Ag -59.75(16) . . . . ?
N12 C1 C41 Ag 59.11(16) . . . . ?
C31 C1 C41 Ag 179.65(16) . . . . ?
N21 Ag C41 C46 -15.12(18) 2_665 . . . ?
N21 Ag C41 C46 164.88(18) . . . . ?
N11 Ag C41 C46 -97.39(17) 2_665 . . . ?
N11 Ag C41 C46 82.61(17) . . . . ?
C42 Ag C41 C46 -119.3(2) . . . . ?
N21 Ag C41 C42 104.14(16) 2_665 . . . ?
N21 Ag C41 C42 -75.86(16) . . . . ?
N11 Ag C41 C42 21.86(17) 2_665 . . . ?
N11 Ag C41 C42 -158.14(17) . . . . ?
C46 Ag C41 C42 119.3(2) . . . . ?
N21 Ag C41 C1 -136.00(13) 2_665 . . . ?
N21 Ag C41 C1 44.00(13) . . . . ?
N11 Ag C41 C1 141.72(13) 2_665 . . . ?
N11 Ag C41 C1 -38.28(13) . . . . ?
C46 Ag C41 C1 -120.9(2) . . . . ?
C42 Ag C41 C1 119.9(2) . . . . ?
C46 C41 C42 C43 -0.1(4) . . . . ?
C1 C41 C42 C43 176.5(3) . . . . ?
Ag C41 C42 C43 -90.8(3) . . . . ?
C46 C41 C42 Ag 90.7(2) . . . . ?
C1 C41 C42 Ag -92.70(19) . . . . ?
N21 Ag C42 C43 28.4(2) 2_665 . . . ?
N21 Ag C42 C43 -151.6(2) . . . . ?
N11 Ag C42 C43 -43.2(2) 2_665 . . . ?
N11 Ag C42 C43 136.8(2) . . . . ?
C41 Ag C42 C43 116.6(3) . . . . ?
C46 Ag C42 C43 83.0(2) . . . . ?
N21 Ag C42 C41 -88.19(16) 2_665 . . . ?
N21 Ag C42 C41 91.81(16) . . . . ?
N11 Ag C42 C41 -159.84(16) 2_665 . . . ?
N11 Ag C42 C41 20.16(16) . . . . ?
C46 Ag C42 C41 -33.62(15) . . . . ?
C41 C42 C43 C44 0.0(5) . . . . ?
Ag C42 C43 C44 -64.6(3) . . . . ?
C42 C43 C44 C45 0.5(5) . . . . ?
C43 C44 C45 C46 -1.0(5) . . . . ?
C42 C41 C46 C45 -0.4(4) . . . . ?
C1 C41 C46 C45 -177.0(3) . . . . ?
Ag C41 C46 C45 93.9(3) . . . . ?
C42 C41 C46 Ag -94.3(2) . . . . ?
C1 C41 C46 Ag 89.17(19) . . . . ?
C44 C45 C46 C41 1.0(5) . . . . ?
C44 C45 C46 Ag 71.5(3) . . . . ?
N21 Ag C46 C41 166.29(16) 2_665 . . . ?
N21 Ag C46 C41 -13.71(16) . . . . ?
N11 Ag C46 C41 93.54(16) 2_665 . . . ?
N11 Ag C46 C41 -86.46(16) . . . . ?
C42 Ag C46 C41 32.19(14) . . . . ?
N21 Ag C46 C45 49.8(2) 2_665 . . . ?
N21 Ag C46 C45 -130.2(2) . . . . ?
N11 Ag C46 C45 -23.0(2) 2_665 . . . ?
N11 Ag C46 C45 157.0(2) . . . . ?
C41 Ag C46 C45 -116.5(3) . . . . ?
C42 Ag C46 C45 -84.3(2) . . . . ?
C12 C13 N11 N12 -1.0(4) . . . . ?
C12 C13 N11 Ag 154.1(3) . . . . ?
N21 Ag N11 C13 -27.1(3) 2_665 . . . ?
N21 Ag N11 C13 152.9(3) . . . . ?
N11 Ag N11 C13 81(100) 2_665 . . . ?
C41 Ag N11 C13 -137.8(3) . . . . ?
C46 Ag N11 C13 -110.0(3) . . . . ?
C42 Ag N11 C13 -146.7(3) . . . . ?
N21 Ag N11 N12 125.66(18) 2_665 . . . ?
N21 Ag N11 N12 -54.34(18) . . . . ?
N11 Ag N11 N12 -126(100) 2_665 . . . ?
C41 Ag N11 N12 14.95(17) . . . . ?
C46 Ag N11 N12 42.74(18) . . . . ?
C42 Ag N11 N12 6.04(19) . . . . ?
C12 C11 N12 N11 -1.2(4) . . . . ?
C12 C11 N12 C1 -173.5(3) . . . . ?
C13 N11 N12 C11 1.4(3) . . . . ?
Ag N11 N12 C11 -158.3(2) . . . . ?
C13 N11 N12 C1 174.7(2) . . . . ?
Ag N11 N12 C1 15.0(3) . . . . ?
N22 C1 N12 C11 -131.4(3) . . . . ?
C41 C1 N12 C11 109.7(3) . . . . ?
C31 C1 N12 C11 -13.7(3) . . . . ?
N22 C1 N12 N11 56.8(3) . . . . ?
C41 C1 N12 N11 -62.1(3) . . . . ?
C31 C1 N12 N11 174.6(2) . . . . ?
C22 C23 N21 N22 1.4(3) . . . . ?
C22 C23 N21 Ag -171.4(2) . . . . ?
N21 Ag N21 C23 -97(100) 2_665 . . . ?
N11 Ag N21 C23 37.8(3) 2_665 . . . ?
N11 Ag N21 C23 -142.2(3) . . . . ?
C41 Ag N21 C23 145.6(3) . . . . ?
C46 Ag N21 C23 152.0(3) . . . . ?
C42 Ag N21 C23 118.3(3) . . . . ?
N21 Ag N21 N22 91(100) 2_665 . . . ?
N11 Ag N21 N22 -134.22(18) 2_665 . . . ?
N11 Ag N21 N22 45.78(18) . . . . ?
C41 Ag N21 N22 -26.51(16) . . . . ?
C46 Ag N21 N22 -20.03(18) . . . . ?
C42 Ag N21 N22 -53.74(17) . . . . ?
C22 C21 N22 N21 1.4(3) . . . . ?
C22 C21 N22 C1 171.4(2) . . . . ?
C23 N21 N22 C21 -1.7(3) . . . . ?
Ag N21 N22 C21 172.46(16) . . . . ?
C23 N21 N22 C1 -173.0(2) . . . . ?
Ag N21 N22 C1 1.2(3) . . . . ?
N12 C1 N22 C21 123.4(2) . . . . ?
C41 C1 N22 C21 -117.5(2) . . . . ?
C31 C1 N22 C21 5.8(3) . . . . ?
N12 C1 N22 N21 -67.3(2) . . . . ?
C41 C1 N22 N21 51.8(3) . . . . ?
C31 C1 N22 N21 175.1(2) . . . . ?
O1A C51A C52A C51A 176.1(12) . . . 2_576 ?
C52A C51A C52A C51A 0.0 2_576 . . 2_576 ?
